data_7204610
loop_
_publ_author_name
'Braga, Dario'
'Maini, Lucia'
'Mazzotti, Michele'
'Rubini, Katia'
'Grepioni, Fabrizia'

_publ_section_title
;
 Reversible gas?solid reactions between the organometallic zwitterion
 [CoIII(?5-C5H4COOH)(?5-C5H4COO)] and vapours of difluoro- and
 chloro-acetic acids
;
_journal_issue 29
_journal_name_full CrystEngComm
_journal_page_first 154
_journal_paper_doi 10.1039/b301952g
_journal_volume 5
_journal_year 2003
_chemical_formula_sum 'C14 H11 Co F2 O6'
_chemical_formula_weight 372.16
_chemical_name_systematic
; 
? 
;
_space_group_IT_number 62
_symmetry_cell_setting orthorhombic
_symmetry_space_group_name_Hall '-P 2ac 2n'
_symmetry_space_group_name_H-M 'P n m a'
_atom_sites_solution_hydrogens geom
_atom_sites_solution_primary direct
_atom_sites_solution_secondary difmap
_audit_creation_method SHELXL-97
_cell_angle_alpha 90.00
_cell_angle_beta 90.00
_cell_angle_gamma 90.00
_cell_formula_units_Z 4
_cell_length_a 12.588(3)
_cell_length_b 11.726(2)
_cell_length_c 8.9870(18)
_cell_measurement_temperature 293(2)
_cell_volume 1326.5(5)
_computing_structure_refinement 'SHELXL-97 (Sheldrick, 1997)'
_computing_structure_solution 'SHELXS-97 (Sheldrick, 1990)'
_diffrn_ambient_temperature 293(2)
_diffrn_measured_fraction_theta_full 0.996
_diffrn_measured_fraction_theta_max 0.996
_diffrn_radiation_monochromator graphite
_diffrn_radiation_source 'fine-focus sealed tube'
_diffrn_radiation_type MoK\a
_diffrn_radiation_wavelength 0.71073
_diffrn_reflns_av_R_equivalents 0.0000
_diffrn_reflns_av_sigmaI/netI 0.0218
_diffrn_reflns_limit_h_max 17
_diffrn_reflns_limit_h_min 0
_diffrn_reflns_limit_k_max 0
_diffrn_reflns_limit_k_min -16
_diffrn_reflns_limit_l_max 12
_diffrn_reflns_limit_l_min 0
_diffrn_reflns_number 2103
_diffrn_reflns_theta_full 29.98
_diffrn_reflns_theta_max 30.00
_diffrn_reflns_theta_min 3.00
_exptl_absorpt_coefficient_mu 1.350
_exptl_absorpt_correction_T_max 1.0000
_exptl_absorpt_correction_T_min 0.7243
_exptl_absorpt_correction_type psi-scan
_exptl_crystal_colour yellow
_exptl_crystal_density_diffrn 1.863
_exptl_crystal_density_method 'not measured'
_exptl_crystal_description prism
_exptl_crystal_F_000 752
_exptl_crystal_size_max 0.24
_exptl_crystal_size_mid 0.20
_exptl_crystal_size_min 0.20
_refine_diff_density_max 1.009
_refine_diff_density_min -0.762
_refine_diff_density_rms 0.114
_refine_ls_extinction_method none
_refine_ls_goodness_of_fit_ref 1.032
_refine_ls_hydrogen_treatment mixed
_refine_ls_matrix_type full
_refine_ls_number_parameters 113
_refine_ls_number_reflns 2012
_refine_ls_number_restraints 0
_refine_ls_restrained_S_all 1.032
_refine_ls_R_factor_all 0.0692
_refine_ls_R_factor_gt 0.0433
_refine_ls_shift/su_max 0.000
_refine_ls_shift/su_mean 0.000
_refine_ls_structure_factor_coef Fsqd
_refine_ls_weighting_details 'calc w=1/[\s^2^(Fo^2^)+(0.0914P)^2^+0.0000P] where P=(Fo^2^+2Fc^2^)/3'
_refine_ls_weighting_scheme calc
_refine_ls_wR_factor_gt 0.1155
_refine_ls_wR_factor_ref 0.1311
_reflns_number_gt 1368
_reflns_number_total 2012
_reflns_threshold_expression >2sigma(I)
_cod_data_source_file b301952g.txt
_cod_data_source_block 2-[HCF2COO]
_cod_depositor_comments
;
The following automatic conversions were performed:
'_symmetry_cell_setting' value 'Orthorhombic' changed to 'orthorhombic'
according to '/home/saulius/struct/CIF-dictionaries/cif_core.dic'
dictionary named 'cif_core.dic' version 2.4.1 from
2010-06-29.

'_exptl_absorpt_correction_type' value 'Psi-scan' changed to
'psi-scan' according to
'/home/saulius/struct/CIF-dictionaries/cif_core.dic' dictionary named
'cif_core.dic' version 2.4.1 from 2010-06-29.

Automatic conversion script
Id: cif_fix_enum 1527 2010-12-29 10:47:43Z saulius 
;
_cod_original_sg_symbol_H-M Pnma
_cod_database_code 7204610

loop_
_symmetry_equiv_pos_as_xyz
'x, y, z'
'-x+1/2, -y, z+1/2'
'-x, y+1/2, -z'
'x+1/2, -y+1/2, -z+1/2'
'-x, -y, -z'
'x-1/2, y, -z-1/2'
'x, -y-1/2, z'
'-x-1/2, y-1/2, z-1/2'

loop_
_atom_site_label
_atom_site_type_symbol
_atom_site_fract_x
_atom_site_fract_y
_atom_site_fract_z
_atom_site_U_iso_or_equiv
_atom_site_adp_type
_atom_site_occupancy
_atom_site_symmetry_multiplicity
_atom_site_calc_flag
_atom_site_refinement_flags
_atom_site_disorder_assembly
_atom_site_disorder_group
Co1 Co 0.16956(3) 0.2500 0.50014(5) 0.02036(15) Uani 1 2 d S . .
C1 C 0.21340(19) 0.1097(2) 0.6197(3) 0.0271(4) Uani 1 1 d . . .
H1A H 0.2511 0.1099 0.7151 0.033 Uiso 1 1 calc R . .
C2 C 0.1018(2) 0.1120(2) 0.5998(3) 0.0322(5) Uani 1 1 d . . .
H2A H 0.0488 0.1145 0.6797 0.039 Uiso 1 1 calc R . .
C3 C 0.07965(19) 0.1112(2) 0.4454(3) 0.0325(5) Uani 1 1 d . . .
H3A H 0.0089 0.1129 0.3999 0.039 Uiso 1 1 calc R . .
C4 C 0.17793(18) 0.1086(2) 0.3682(3) 0.0291(5) Uani 1 1 d . . .
H4A H 0.1871 0.1081 0.2599 0.035 Uiso 1 1 calc R . .
C5 C 0.26102(18) 0.10766(19) 0.4758(3) 0.0242(4) Uani 1 1 d . . .
C6 C 0.37636(18) 0.1118(2) 0.4382(3) 0.0301(5) Uani 1 1 d . . .
C7 C 0.6789(3) 0.2500 0.5089(4) 0.0283(7) Uani 1 2 d S . .
C8 C 0.7997(3) 0.2500 0.4898(4) 0.0309(7) Uani 1 2 d S . .
H8A H 0.8175 0.2500 0.3836 0.037 Uiso 1 2 calc SR . .
O1 O 0.43649(15) 0.11659(19) 0.5569(2) 0.0407(5) Uani 1 1 d . . .
O2 O 0.40555(17) 0.1111(2) 0.3115(2) 0.0508(6) Uani 1 1 d . . .
O3 O 0.63674(18) 0.1546(2) 0.5135(3) 0.0491(6) Uani 1 1 d . . .
F1 F 0.84346(14) 0.15811(19) 0.5560(3) 0.0613(6) Uani 1 1 d . . .
H100 H 0.501(3) 0.122(3) 0.528(3) 0.044(9) Uiso 1 1 d . . .

loop_
_atom_site_aniso_label
_atom_site_aniso_U_11
_atom_site_aniso_U_22
_atom_site_aniso_U_33
_atom_site_aniso_U_23
_atom_site_aniso_U_13
_atom_site_aniso_U_12
Co1 0.0188(2) 0.0171(2) 0.0251(2) 0.000 -0.00063(15) 0.000
C1 0.0322(11) 0.0233(10) 0.0259(10) 0.0050(9) -0.0012(8) 0.0010(9)
C2 0.0295(10) 0.0264(10) 0.0406(12) 0.0080(10) 0.0062(10) -0.0036(9)
C3 0.0271(11) 0.0216(10) 0.0487(14) -0.0008(11) -0.0064(10) -0.0049(9)
C4 0.0356(12) 0.0212(10) 0.0304(11) -0.0026(9) -0.0053(9) -0.0014(9)
C5 0.0242(10) 0.0167(8) 0.0317(12) 0.0003(8) 0.0004(8) 0.0023(8)
C6 0.0255(11) 0.0213(9) 0.0436(13) 0.0013(11) 0.0008(10) 0.0031(9)
C7 0.0197(14) 0.0375(18) 0.0276(16) 0.000 0.0002(12) 0.000
C8 0.0231(15) 0.0340(17) 0.0354(18) 0.000 0.0030(13) 0.000
O1 0.0239(8) 0.0487(11) 0.0496(12) -0.0038(11) -0.0010(8) 0.0001(8)
O2 0.0415(11) 0.0654(14) 0.0456(11) 0.0043(11) 0.0160(9) 0.0093(11)
O3 0.0277(9) 0.0369(10) 0.0826(17) 0.0001(10) 0.0006(9) -0.0049(9)
F1 0.0317(9) 0.0562(12) 0.0961(16) 0.0307(13) 0.0075(9) 0.0128(8)

loop_
_atom_type_symbol
_atom_type_description
_atom_type_scat_dispersion_real
_atom_type_scat_dispersion_imag
_atom_type_scat_source
C C 0.0033 0.0016 'International Tables Vol C Tables 4.2.6.8 and 6.1.1.4'
H H 0.0000 0.0000 'International Tables Vol C Tables 4.2.6.8 and 6.1.1.4'
O O 0.0106 0.0060 'International Tables Vol C Tables 4.2.6.8 and 6.1.1.4'
F F 0.0171 0.0103 'International Tables Vol C Tables 4.2.6.8 and 6.1.1.4'
Co Co 0.3494 0.9721 'International Tables Vol C Tables 4.2.6.8 and 6.1.1.4'

loop_
_geom_angle_atom_site_label_1
_geom_angle_atom_site_label_2
_geom_angle_atom_site_label_3
_geom_angle
_geom_angle_site_symmetry_1
_geom_angle_site_symmetry_3
_geom_angle_publ_flag
C2 Co1 C2 105.19(15) 7_565 . ?
C2 Co1 C5 68.50(10) 7_565 7_565 ?
C2 Co1 C5 159.02(10) . 7_565 ?
C2 Co1 C5 159.02(10) 7_565 . ?
C2 Co1 C5 68.50(10) . . ?
C5 Co1 C5 109.85(13) 7_565 . ?
C2 Co1 C4 68.40(11) 7_565 7_565 ?
C2 Co1 C4 157.30(10) . 7_565 ?
C5 Co1 C4 40.87(9) 7_565 7_565 ?
C5 Co1 C4 124.99(10) . 7_565 ?
C2 Co1 C4 157.30(10) 7_565 . ?
C2 Co1 C4 68.40(11) . . ?
C5 Co1 C4 124.99(10) 7_565 . ?
C5 Co1 C4 40.87(9) . . ?
C4 Co1 C4 108.66(14) 7_565 . ?
C2 Co1 C1 40.66(10) 7_565 7_565 ?
C2 Co1 C1 121.47(10) . 7_565 ?
C5 Co1 C1 40.89(9) 7_565 7_565 ?
C5 Co1 C1 124.29(9) . 7_565 ?
C4 Co1 C1 68.71(10) 7_565 7_565 ?
C4 Co1 C1 161.19(10) . 7_565 ?
C2 Co1 C1 121.47(10) 7_565 . ?
C2 Co1 C1 40.66(10) . . ?
C5 Co1 C1 124.29(9) 7_565 . ?
C5 Co1 C1 40.89(9) . . ?
C4 Co1 C1 161.19(10) 7_565 . ?
C4 Co1 C1 68.71(10) . . ?
C1 Co1 C1 107.43(13) 7_565 . ?
C2 Co1 C3 120.45(10) 7_565 . ?
C2 Co1 C3 40.61(11) . . ?
C5 Co1 C3 159.92(11) 7_565 . ?
C5 Co1 C3 68.59(10) . . ?
C4 Co1 C3 122.42(10) 7_565 . ?
C4 Co1 C3 40.66(10) . . ?
C1 Co1 C3 156.77(11) 7_565 . ?
C1 Co1 C3 68.55(10) . . ?
C2 Co1 C3 40.61(11) 7_565 7_565 ?
C2 Co1 C3 120.45(10) . 7_565 ?
C5 Co1 C3 68.59(10) 7_565 7_565 ?
C5 Co1 C3 159.92(11) . 7_565 ?
C4 Co1 C3 40.66(10) 7_565 7_565 ?
C4 Co1 C3 122.42(10) . 7_565 ?
C1 Co1 C3 68.55(10) 7_565 7_565 ?
C1 Co1 C3 156.77(11) . 7_565 ?
C3 Co1 C3 105.66(14) . 7_565 ?
C2 C1 C5 107.7(2) . . ?
C2 C1 Co1 69.52(14) . . ?
C5 C1 Co1 69.51(12) . . ?
C2 C1 H1A 126.2 . . ?
C5 C1 H1A 126.2 . . ?
Co1 C1 H1A 126.2 . . ?
C3 C2 C1 108.6(2) . . ?
C3 C2 Co1 69.90(13) . . ?
C1 C2 Co1 69.82(14) . . ?
C3 C2 H2A 125.7 . . ?
C1 C2 H2A 125.7 . . ?
Co1 C2 H2A 125.7 . . ?
C2 C3 C4 107.9(2) . . ?
C2 C3 Co1 69.49(14) . . ?
C4 C3 Co1 69.62(13) . . ?
C2 C3 H3A 126.0 . . ?
C4 C3 H3A 126.0 . . ?
Co1 C3 H3A 126.0 . . ?
C3 C4 C5 108.0(2) . . ?
C3 C4 Co1 69.72(14) . . ?
C5 C4 Co1 69.52(13) . . ?
C3 C4 H4A 126.0 . . ?
C5 C4 H4A 126.0 . . ?
Co1 C4 H4A 126.0 . . ?
C4 C5 C1 107.9(2) . . ?
C4 C5 C6 124.1(2) . . ?
C1 C5 C6 127.9(2) . . ?
C4 C5 Co1 69.62(13) . . ?
C1 C5 Co1 69.60(13) . . ?
C6 C5 Co1 123.16(16) . . ?
O2 C6 O1 126.7(2) . . ?
O2 C6 C5 120.9(2) . . ?
O1 C6 C5 112.3(2) . . ?
O3 C7 O3 129.1(3) 7_565 . ?
O3 C7 C8 115.44(17) 7_565 . ?
O3 C7 C8 115.44(17) . . ?
F1 C8 F1 106.0(3) 7_565 . ?
F1 C8 C7 110.9(2) 7_565 . ?
F1 C8 C7 110.9(2) . . ?
F1 C8 H8A 109.7 7_565 . ?
F1 C8 H8A 109.7 . . ?
C7 C8 H8A 109.7 . . ?
C6 O1 H100 108(2) . . ?

loop_
_geom_bond_atom_site_label_1
_geom_bond_atom_site_label_2
_geom_bond_distance
_geom_bond_site_symmetry_2
_geom_bond_publ_flag
Co1 C2 2.037(2) 7_565 ?
Co1 C2 2.037(2) . ?
Co1 C5 2.039(2) 7_565 ?
Co1 C5 2.039(2) . ?
Co1 C4 2.041(2) 7_565 ?
Co1 C4 2.041(2) . ?
Co1 C1 2.041(2) 7_565 ?
Co1 C1 2.041(2) . ?
Co1 C3 2.042(2) . ?
Co1 C3 2.042(2) 7_565 ?
C1 C2 1.416(3) . ?
C1 C5 1.425(3) . ?
C1 H1A 0.9800 . ?
C2 C3 1.415(4) . ?
C2 H2A 0.9800 . ?
C3 C4 1.419(3) . ?
C3 H3A 0.9800 . ?
C4 C5 1.424(3) . ?
C4 H4A 0.9800 . ?
C5 C6 1.492(3) . ?
C6 O2 1.196(3) . ?
C6 O1 1.309(3) . ?
C7 O3 1.239(3) 7_565 ?
C7 O3 1.239(3) . ?
C7 C8 1.530(5) . ?
C8 F1 1.349(3) 7_565 ?
C8 F1 1.349(3) . ?
C8 H8A 0.9800 . ?
O1 H100 0.85(4) . ?
